data_7710992
loop_
_publ_author_name
'Sarker, Jagodish C.'
'Nash, Rosie'
'Boonrungsiman, Suwimon'
'Pugh, David'
'Hogarth, Graeme'

_publ_section_title
;
 Diaryl dithiocarbamates: synthesis, oxidation to thiuram disulfides,
 Co(iii) complexes [Co(S2CNAr2)3] and their use as single source
 precursors to CoS2
;
_journal_name_full 'Dalton Transactions'
_journal_paper_doi 10.1039/D2DT01767A
_journal_year 2022
_chemical_formula_moiety 'C42 H36 Co1 N3 O3 S6'
_chemical_formula_sum 'C42 H36 Co N3 O3 S6'
_chemical_formula_weight 882.03
_space_group_crystal_system trigonal
_space_group_IT_number 148
_space_group_name_Hall '-R 3'
_space_group_name_H-M_alt 'R -3 :H'
_atom_sites_solution_hydrogens geom
_atom_sites_solution_primary iterative
_audit_creation_date 2020-11-16
_audit_creation_method
;
Olex2 1.3
(compiled 2020.02.04 svn.rd84adfe8 for OlexSys, GUI svn.r6032)
;
_audit_update_record
;
2022-05-27 deposited with the CCDC.	2022-08-08 downloaded from the CCDC.
;
_cell_angle_alpha 90
_cell_angle_beta 90
_cell_angle_gamma 120
_cell_formula_units_Z 6
_cell_length_a 13.9005(7)
_cell_length_b 13.9005(7)
_cell_length_c 37.791(2)
_cell_measurement_reflns_used 3651
_cell_measurement_temperature 100(2)
_cell_measurement_theta_max 25.2130
_cell_measurement_theta_min 2.7340
_cell_volume 6323.8(6)
_computing_cell_refinement 'CrysAlisPro 1.171.40.79a (Rigaku OD, 2020)'
_computing_data_collection 'CrysAlisPro 1.171.40.79a (Rigaku OD, 2020)'
_computing_data_reduction 'CrysAlisPro 1.171.40.79a (Rigaku OD, 2020)'
_computing_molecular_graphics 'Olex2 1.3 (Dolomanov et al., 2009)'
_computing_publication_material 'Olex2 1.3 (Dolomanov et al., 2009)'
_computing_structure_refinement 'SHELXL 2018/3 (Sheldrick, 2015)'
_computing_structure_solution 'olex2.solve 1.3 (Bourhis et al., 2015)'
_diffrn_ambient_temperature 100(2)
_diffrn_detector 'Hybrid Pixel Array Detector'
_diffrn_detector_area_resol_mean 10
_diffrn_detector_dtime 0.000
_diffrn_detector_type 'Rigaku, HyPix 6000'
_diffrn_measured_fraction_theta_full 0.998
_diffrn_measured_fraction_theta_max 0.998
_diffrn_measurement_details
;
List of Runs (angles in degrees, time in seconds):

  # Type    Start    End  Width  t~exp~   \w     \q     \k     \f   Frames
#--------------------------------------------------------------------------
  1  \w    -79.00  -7.00   0.50   50.00    --   -9.10 -60.00 150.00  144
  2  \w    -43.00  79.00   0.50   50.00    --   -9.10  57.00 120.00  244
  3  \w    -27.00   0.00   0.50   50.00    --   -9.10 -60.00 -30.00   54
  4  \w     55.00  80.00   0.50   50.00    --   -9.10  60.00  30.00   50
  5  \w    -18.00  20.00   0.50   50.00    --   -9.10 -57.00 150.00   76
  6  \w    -98.00  24.00   0.50   50.00    --   -9.10 -60.00 -60.00  244
  7  \w    -98.00  52.00   0.50   50.00    --   -9.10 -19.00 -30.00  300
;
_diffrn_measurement_device 'four-circle diffractometer'
_diffrn_measurement_device_details 'Rigaku, AFC12 \k goniometer'
_diffrn_measurement_device_type
'Rigaku FRE+ equipped with VHF Varimax confocal mirrors and an AFC12 goniometer and HyPix 6000 detector'
_diffrn_measurement_method '\w scans'
_diffrn_measurement_specimen_support 'MiTeGen MicroLoop'
_diffrn_orient_matrix_type 'CrysAlisPro convention (1999,Acta A55,543-557)'
_diffrn_orient_matrix_UB_11 -0.0173121000
_diffrn_orient_matrix_UB_12 0.0384230000
_diffrn_orient_matrix_UB_13 -0.0046673000
_diffrn_orient_matrix_UB_21 -0.0221796000
_diffrn_orient_matrix_UB_22 -0.0045908000
_diffrn_orient_matrix_UB_23 0.0172274000
_diffrn_orient_matrix_UB_31 0.0517685000
_diffrn_orient_matrix_UB_32 0.0443827000
_diffrn_orient_matrix_UB_33 0.0058395000
_diffrn_radiation_collimation 0.2
_diffrn_radiation_monochromator 'Confocal mirrors, VHF Varimax'
_diffrn_radiation_probe x-ray
_diffrn_radiation_type 'Mo K\a'
_diffrn_radiation_wavelength 0.71075
_diffrn_radiation_xray_symbol K-L~3~
_diffrn_reflns_av_R_equivalents 0.0959
_diffrn_reflns_av_unetI/netI 0.0542
_diffrn_reflns_Laue_measured_fraction_full 0.998
_diffrn_reflns_Laue_measured_fraction_max 0.998
_diffrn_reflns_limit_h_max 18
_diffrn_reflns_limit_h_min -18
_diffrn_reflns_limit_k_max 17
_diffrn_reflns_limit_k_min -18
_diffrn_reflns_limit_l_max 48
_diffrn_reflns_limit_l_min -48
_diffrn_reflns_number 29688
_diffrn_reflns_point_group_measured_fraction_full 0.998
_diffrn_reflns_point_group_measured_fraction_max 0.998
_diffrn_reflns_theta_full 25.242
_diffrn_reflns_theta_max 27.486
_diffrn_reflns_theta_min 2.741
_diffrn_source 'Rotating Anode'
_diffrn_source_current 55.0
_diffrn_source_power 2.475
_diffrn_source_target Mo
_diffrn_source_type 'Rigaku FRE+'
_diffrn_source_voltage 45.0
_exptl_absorpt_coefficient_mu 0.746
_exptl_absorpt_correction_T_max 1.00000
_exptl_absorpt_correction_T_min 0.70880
_exptl_absorpt_correction_type multi-scan
_exptl_absorpt_process_details
;
CrysAlisPro 1.171.40.79a (Rigaku Oxford Diffraction, 2020)
Empirical absorption correction using spherical harmonics,
 implemented in SCALE3 ABSPACK scaling algorithm.
;
_exptl_crystal_colour 'dark orange'
_exptl_crystal_density_diffrn 1.390
_exptl_crystal_description 'brown, opaque blade'
_exptl_crystal_F_000 2736
_exptl_crystal_size_max 0.13
_exptl_crystal_size_mid 0.03
_exptl_crystal_size_min 0.02
_refine_diff_density_max 0.769
_refine_diff_density_min -0.467
_refine_diff_density_rms 0.081
_refine_ls_extinction_method none
_refine_ls_goodness_of_fit_ref 1.048
_refine_ls_hydrogen_treatment constr
_refine_ls_matrix_type full
_refine_ls_number_parameters 226
_refine_ls_number_reflns 3225
_refine_ls_number_restraints 12
_refine_ls_restrained_S_all 1.052
_refine_ls_R_factor_all 0.1003
_refine_ls_R_factor_gt 0.0596
_refine_ls_shift/su_max 0.000
_refine_ls_shift/su_mean 0.000
_refine_ls_structure_factor_coef Fsqd
_refine_ls_weighting_details 'w=1/[\s^2^(Fo^2^)+(0.0813P)^2^+21.1956P] where P=(Fo^2^+2Fc^2^)/3'
_refine_ls_weighting_scheme calc
_refine_ls_wR_factor_gt 0.1474
_refine_ls_wR_factor_ref 0.1671
_reflns_Friedel_coverage 0.000
_reflns_number_gt 2145
_reflns_number_total 3225
_reflns_threshold_expression 'I > 2\s(I)'
_cod_data_source_file d2dt01767a2.cif
_cod_data_source_block Compound_3e
_cod_original_cell_volume 6323.8(7)
_cod_original_sg_symbol_H-M 'R -3'
_cod_database_code 7710992
_shelx_shelxl_version_number 2018/3
_chemical_oxdiff_formula 'C42 H39 N3 O3 CoS6'
_chemical_oxdiff_usercomment JCS_117
_shelx_space_group_comment
;
The symmetry employed for this shelxl refinement is uniquely defined
by the following loop, which should always be used as a source of
symmetry information in preference to the above space-group names.
They are only intended as comments.
;
_reflns_odcompleteness_completeness 99.91
_reflns_odcompleteness_iscentric 1
_reflns_odcompleteness_theta 27.42
_olex2_refinement_description
;
1. Fixed Uiso
 At 1.2 times of:
  All C(H) groups
 At 1.5 times of:
  All C(H,H,H) groups
2. Uiso/Uaniso restraints and constraints
Uanis(O1B) \\sim Ueq, Uanis(C8A) \\sim Ueq: with sigma of 0.05 and sigma for
terminal atoms of 0.01
Uanis(O1A) = Uanis(O1B)
3. Others
 Sof(O1B)=Sof(C3B)=Sof(H3B)=Sof(C4B)=Sof(H4B)=Sof(C5B)=Sof(H5B)=Sof(C6B)=
 Sof(C7B)=Sof(H7B)=Sof(C8B)=Sof(H8BA)=Sof(H8BB)=Sof(H8BC)=1-FVAR(1)
 Sof(O1A)=Sof(C3A)=Sof(H3A)=Sof(C4A)=Sof(H4A)=Sof(C5A)=Sof(H5A)=Sof(C6A)=
 Sof(C7A)=Sof(H7A)=Sof(C8A)=Sof(H8AA)=Sof(H8AB)=Sof(H8AC)=FVAR(1)
4.a Aromatic/amide H refined with riding coordinates:
 C3A(H3A), C4A(H4A), C5A(H5A), C7A(H7A), C3B(H3B), C4B(H4B), C5B(H5B),
 C7B(H7B), C10(H10), C11(H11), C12(H12), C13(H13), C14(H14)
4.b Idealised Me refined as rotating group:
 C8A(H8AA,H8AB,H8AC), C8B(H8BA,H8BB,H8BC)
;
_olex2_submission_special_instructions 'No special instructions were received'
_oxdiff_exptl_absorpt_empirical_details
;
Empirical correction (ABSPACK) includes:
- Absorption correction using spherical harmonics
- Frame scaling
;
_oxdiff_exptl_absorpt_empirical_full_max 2.403
_oxdiff_exptl_absorpt_empirical_full_min 0.354

loop_
_space_group_symop_operation_xyz
'x, y, z'
'-y, x-y, z'
'-x+y, -x, z'
'x+2/3, y+1/3, z+1/3'
'-y+2/3, x-y+1/3, z+1/3'
'-x+y+2/3, -x+1/3, z+1/3'
'x+1/3, y+2/3, z+2/3'
'-y+1/3, x-y+2/3, z+2/3'
'-x+y+1/3, -x+2/3, z+2/3'
'-x, -y, -z'
'y, -x+y, -z'
'x-y, x, -z'
'-x+2/3, -y+1/3, -z+1/3'
'y+2/3, -x+y+1/3, -z+1/3'
'x-y+2/3, x+1/3, -z+1/3'
'-x+1/3, -y+2/3, -z+2/3'
'y+1/3, -x+y+2/3, -z+2/3'
'x-y+1/3, x+2/3, -z+2/3'

loop_
_atom_site_label
_atom_site_type_symbol
_atom_site_fract_x
_atom_site_fract_y
_atom_site_fract_z
_atom_site_U_iso_or_equiv
_atom_site_adp_type
_atom_site_occupancy
_atom_site_site_symmetry_order
_atom_site_calc_flag
_atom_site_refinement_flags_posn
_atom_site_refinement_flags_adp
_atom_site_refinement_flags_occupancy
_atom_site_disorder_assembly
_atom_site_disorder_group
Co1 Co 0.333333 0.666667 0.74513(2) 0.0310(3) Uani 1 3 d S T P . .
S1 S 0.33163(9) 0.52209(9) 0.77475(3) 0.0403(3) Uani 1 1 d . . . . .
S2 S 0.22187(8) 0.51815(8) 0.71188(3) 0.0393(3) Uani 1 1 d . . . . .
O1A O 0.3867(8) 0.1204(9) 0.76560(19) 0.105(3) Uani 0.642(7) 1 d . . P A 1
O1B O 0.4569(15) 0.2172(16) 0.7758(4) 0.105(3) Uani 0.358(7) 1 d . U P A 2
N1 N 0.2123(3) 0.3334(3) 0.73660(8) 0.0368(7) Uani 1 1 d . . . . .
C1 C 0.2496(3) 0.4424(3) 0.74091(10) 0.0333(8) Uani 1 1 d . . . . .
C2 C 0.2351(3) 0.2699(3) 0.76202(10) 0.0383(9) Uani 1 1 d . . . . .
C3A C 0.1911(9) 0.2532(9) 0.7957(3) 0.055(2) Uani 0.642(7) 1 d . . P A 1
H3A H 0.148389 0.286247 0.802478 0.066 Uiso 0.642(7) 1 calc R U P A 1
C4A C 0.2090(10) 0.1882(9) 0.8195(3) 0.061(3) Uani 0.642(7) 1 d . . P A 1
H4A H 0.176239 0.171109 0.842396 0.073 Uiso 0.642(7) 1 calc R U P A 1
C5A C 0.283(2) 0.147(2) 0.8069(7) 0.058(7) Uani 0.642(7) 1 d . . P A 1
H5A H 0.300914 0.106182 0.823200 0.069 Uiso 0.642(7) 1 calc R U P A 1
C6A C 0.3222(12) 0.1613(9) 0.7775(3) 0.046(3) Uani 0.642(7) 1 d . . P A 1
C7A C 0.3034(9) 0.2244(8) 0.7536(3) 0.042(2) Uani 0.642(7) 1 d . . P A 1
H7A H 0.336987 0.237726 0.730866 0.050 Uiso 0.642(7) 1 calc R U P A 1
C8A C 0.4062(12) 0.0499(12) 0.7901(3) 0.100(4) Uani 0.642(7) 1 d . U P A 1
H8AA H 0.451408 0.023380 0.778383 0.150 Uiso 0.642(7) 1 calc R U P A 1
H8AB H 0.334811 -0.013718 0.797170 0.150 Uiso 0.642(7) 1 calc R U P A 1
H8AC H 0.445264 0.093145 0.811119 0.150 Uiso 0.642(7) 1 calc R U P A 1
C3B C 0.1503(14) 0.1944(16) 0.7846(5) 0.062(5) Uani 0.358(7) 1 d . . P A 2
H3B H 0.078694 0.187285 0.784691 0.074 Uiso 0.358(7) 1 calc R U P A 2
C4B C 0.1756(18) 0.1324(16) 0.8061(5) 0.060(5) Uani 0.358(7) 1 d . . P A 2
H4B H 0.115719 0.082113 0.820670 0.073 Uiso 0.358(7) 1 calc R U P A 2
C5B C 0.261(4) 0.129(4) 0.8103(10) 0.037(6) Uani 0.358(7) 1 d . . P A 2
H5B H 0.272200 0.086702 0.827831 0.044 Uiso 0.358(7) 1 calc R U P A 2
C6B C 0.353(2) 0.2103(17) 0.7807(8) 0.059(6) Uani 0.358(7) 1 d . . P A 2
C7B C 0.3292(17) 0.2759(13) 0.7589(5) 0.049(5) Uani 0.358(7) 1 d . . P A 2
H7B H 0.381764 0.324156 0.741950 0.059 Uiso 0.358(7) 1 calc R U P A 2
C8B C 0.486(2) 0.141(2) 0.7938(7) 0.117(9) Uani 0.358(7) 1 d . . P A 2
H8BA H 0.513360 0.108360 0.776341 0.176 Uiso 0.358(7) 1 calc R U P A 2
H8BB H 0.419470 0.081584 0.805388 0.176 Uiso 0.358(7) 1 calc R U P A 2
H8BC H 0.543303 0.181903 0.811528 0.176 Uiso 0.358(7) 1 calc R U P A 2
C9 C 0.1522(3) 0.2780(3) 0.70477(11) 0.0406(9) Uani 1 1 d . . . . .
C10 C 0.0413(4) 0.1991(4) 0.70696(15) 0.0653(14) Uani 1 1 d . . . . .
H10 H 0.003934 0.181828 0.729097 0.078 Uiso 1 1 calc R U . . .
C11 C -0.0149(5) 0.1453(5) 0.67648(18) 0.0767(17) Uani 1 1 d . . . . .
H11 H -0.091216 0.090010 0.677615 0.092 Uiso 1 1 calc R U . . .
C12 C 0.0392(5) 0.1716(4) 0.64481(16) 0.0714(17) Uani 1 1 d . . . . .
H12 H -0.000465 0.134744 0.624002 0.086 Uiso 1 1 calc R U . . .
C13 C 0.1501(5) 0.2505(4) 0.64230(13) 0.0642(14) Uani 1 1 d . . . . .
H13 H 0.186663 0.268105 0.620027 0.077 Uiso 1 1 calc R U . . .
C14 C 0.2077(4) 0.3041(3) 0.67290(11) 0.0470(10) Uani 1 1 d . . . . .
H14 H 0.284469 0.358027 0.671826 0.056 Uiso 1 1 calc R U . . .

loop_
_atom_site_aniso_label
_atom_site_aniso_U_11
_atom_site_aniso_U_22
_atom_site_aniso_U_33
_atom_site_aniso_U_23
_atom_site_aniso_U_13
_atom_site_aniso_U_12
Co1 0.0306(3) 0.0306(3) 0.0319(5) 0.000 0.000 0.01532(16)
S1 0.0452(6) 0.0404(6) 0.0359(6) -0.0036(4) -0.0081(4) 0.0219(5)
S2 0.0402(5) 0.0332(5) 0.0425(6) -0.0004(4) -0.0077(4) 0.0167(4)
O1A 0.151(8) 0.160(8) 0.074(4) 0.016(5) 0.010(4) 0.130(7)
O1B 0.151(8) 0.160(8) 0.074(4) 0.016(5) 0.010(4) 0.130(7)
N1 0.0429(18) 0.0307(16) 0.0330(17) 0.0050(13) -0.0025(14) 0.0154(14)
C1 0.0338(19) 0.036(2) 0.0308(19) 0.0004(16) -0.0004(15) 0.0180(16)
C2 0.044(2) 0.033(2) 0.035(2) 0.0066(16) 0.0028(17) 0.0168(18)
C3A 0.073(7) 0.065(6) 0.049(5) 0.021(5) 0.025(5) 0.051(6)
C4A 0.085(7) 0.081(7) 0.041(5) 0.025(5) 0.029(5) 0.059(6)
C5A 0.052(13) 0.049(10) 0.078(12) 0.037(6) 0.015(7) 0.030(10)
C6A 0.068(8) 0.055(7) 0.033(4) 0.008(6) 0.009(5) 0.045(7)
C7A 0.057(6) 0.048(5) 0.032(4) 0.011(5) 0.013(4) 0.034(5)
C8A 0.118(7) 0.126(8) 0.100(7) 0.014(6) 0.000(6) 0.094(6)
C3B 0.043(9) 0.076(12) 0.077(14) 0.047(10) 0.031(9) 0.038(9)
C4B 0.078(13) 0.065(11) 0.041(10) 0.034(8) 0.021(8) 0.038(10)
C5B 0.031(11) 0.033(11) 0.030(9) 0.018(8) 0.015(8) 0.005(9)
C6B 0.065(14) 0.055(12) 0.075(15) 0.024(13) 0.021(11) 0.043(12)
C7B 0.066(11) 0.033(8) 0.053(11) 0.031(8) 0.016(8) 0.028(9)
C8B 0.112(18) 0.14(2) 0.13(2) 0.051(17) -0.008(15) 0.084(17)
C9 0.045(2) 0.0254(18) 0.043(2) 0.0010(16) -0.0064(18) 0.0115(17)
C10 0.053(3) 0.050(3) 0.070(4) -0.006(2) 0.000(3) 0.009(2)
C11 0.054(3) 0.050(3) 0.100(5) -0.021(3) -0.018(3) 0.007(3)
C12 0.098(4) 0.048(3) 0.072(4) -0.018(3) -0.045(3) 0.039(3)
C13 0.101(4) 0.050(3) 0.049(3) 0.001(2) -0.012(3) 0.044(3)
C14 0.060(3) 0.040(2) 0.036(2) 0.0038(18) -0.005(2) 0.022(2)

loop_
_atom_type_symbol
_atom_type_description
_atom_type_scat_dispersion_real
_atom_type_scat_dispersion_imag
_atom_type_scat_source
C C 0.0033 0.0016 'International Tables Vol C Tables 4.2.6.8 and 6.1.1.4'
H H 0.0000 0.0000 'International Tables Vol C Tables 4.2.6.8 and 6.1.1.4'
N N 0.0061 0.0033 'International Tables Vol C Tables 4.2.6.8 and 6.1.1.4'
O O 0.0106 0.0060 'International Tables Vol C Tables 4.2.6.8 and 6.1.1.4'
S S 0.1246 0.1234 'International Tables Vol C Tables 4.2.6.8 and 6.1.1.4'
Co Co 0.3494 0.9721 'International Tables Vol C Tables 4.2.6.8 and 6.1.1.4'

loop_
_geom_angle_atom_site_label_1
_geom_angle_atom_site_label_2
_geom_angle_atom_site_label_3
_geom_angle
_geom_angle_site_symmetry_1
_geom_angle_site_symmetry_3
_geom_angle_publ_flag
S1 Co1 S1 98.14(4) 2_665 . ?
S1 Co1 S1 98.14(4) 3_565 2_665 ?
S1 Co1 S1 98.14(4) 3_565 . ?
S2 Co1 S1 76.54(4) . . ?
S2 Co1 S1 166.82(4) 3_565 . ?
S2 Co1 S1 76.53(4) 3_565 3_565 ?
S2 Co1 S1 94.58(4) . 3_565 ?
S2 Co1 S1 94.57(4) 3_565 2_665 ?
S2 Co1 S1 76.53(4) 2_665 2_665 ?
S2 Co1 S1 94.57(4) 2_665 . ?
S2 Co1 S1 166.82(4) 2_665 3_565 ?
S2 Co1 S1 166.82(4) . 2_665 ?
S2 Co1 S2 91.74(4) 2_665 . ?
S2 Co1 S2 91.74(4) 3_565 2_665 ?
S2 Co1 S2 91.74(4) 3_565 . ?
C1 S1 Co1 85.04(13) . . ?
C1 S2 Co1 86.67(13) . . ?
C6A O1A C8A 116.8(9) . . ?
C6B O1B C8B 121.8(18) . . ?
C1 N1 C2 122.0(3) . . ?
C1 N1 C9 119.7(3) . . ?
C2 N1 C9 118.2(3) . . ?
S2 C1 S1 111.6(2) . . ?
N1 C1 S1 125.5(3) . . ?
N1 C1 S2 122.9(3) . . ?
C3A C2 N1 120.1(5) . . ?
C3A C2 C7A 118.2(6) . . ?
C7A C2 N1 121.7(5) . . ?
C3B C2 N1 120.1(8) . . ?
C7B C2 N1 115.5(8) . . ?
C7B C2 C3B 123.7(10) . . ?
C2 C3A H3A 120.0 . . ?
C2 C3A C4A 120.0(8) . . ?
C4A C3A H3A 120.0 . . ?
C3A C4A H4A 122.3 . . ?
C3A C4A C5A 115.4(12) . . ?
C5A C4A H4A 122.3 . . ?
C4A C5A H5A 117.5 . . ?
C6A C5A C4A 125(2) . . ?
C6A C5A H5A 117.5 . . ?
O1A C6A C7A 115.1(10) . . ?
C5A C6A O1A 125.0(15) . . ?
C5A C6A C7A 119.8(16) . . ?
C2 C7A H7A 119.3 . . ?
C6A C7A C2 121.4(9) . . ?
C6A C7A H7A 119.3 . . ?
O1A C8A H8AA 109.5 . . ?
O1A C8A H8AB 109.5 . . ?
O1A C8A H8AC 109.5 . . ?
H8AA C8A H8AB 109.5 . . ?
H8AA C8A H8AC 109.5 . . ?
H8AB C8A H8AC 109.5 . . ?
C2 C3B H3B 121.6 . . ?
C4B C3B C2 116.9(15) . . ?
C4B C3B H3B 121.6 . . ?
C3B C4B H4B 114.0 . . ?
C5B C4B C3B 132(3) . . ?
C5B C4B H4B 114.0 . . ?
C4B C5B H5B 125.6 . . ?
C4B C5B C6B 109(3) . . ?
C6B C5B H5B 125.6 . . ?
O1B C6B C5B 124(3) . . ?
C7B C6B O1B 117(2) . . ?
C7B C6B C5B 120(3) . . ?
C2 C7B C6B 118.5(18) . . ?
C2 C7B H7B 120.8 . . ?
C6B C7B H7B 120.8 . . ?
O1B C8B H8BA 109.5 . . ?
O1B C8B H8BB 109.5 . . ?
O1B C8B H8BC 109.5 . . ?
H8BA C8B H8BB 109.5 . . ?
H8BA C8B H8BC 109.5 . . ?
H8BB C8B H8BC 109.5 . . ?
C10 C9 N1 119.5(4) . . ?
C10 C9 C14 121.3(4) . . ?
C14 C9 N1 119.2(4) . . ?
C9 C10 H10 120.5 . . ?
C9 C10 C11 119.0(5) . . ?
C11 C10 H10 120.5 . . ?
C10 C11 H11 120.0 . . ?
C12 C11 C10 120.0(5) . . ?
C12 C11 H11 120.0 . . ?
C11 C12 H12 119.3 . . ?
C11 C12 C13 121.5(5) . . ?
C13 C12 H12 119.3 . . ?
C12 C13 H13 120.5 . . ?
C12 C13 C14 119.0(5) . . ?
C14 C13 H13 120.5 . . ?
C9 C14 C13 119.3(5) . . ?
C9 C14 H14 120.4 . . ?
C13 C14 H14 120.4 . . ?

loop_
_geom_bond_atom_site_label_1
_geom_bond_atom_site_label_2
_geom_bond_distance
_geom_bond_site_symmetry_2
_geom_bond_publ_flag
Co1 S1 2.2901(11) 3_565 ?
Co1 S1 2.2901(11) 2_665 ?
Co1 S1 2.2901(11) . ?
Co1 S2 2.2457(11) 3_565 ?
Co1 S2 2.2458(11) . ?
Co1 S2 2.2457(11) 2_665 ?
S1 C1 1.703(4) . ?
S2 C1 1.693(4) . ?
O1A C6A 1.357(15) . ?
O1A C8A 1.468(12) . ?
O1B C6B 1.41(3) . ?
O1B C8B 1.47(2) . ?
N1 C1 1.344(5) . ?
N1 C2 1.443(5) . ?
N1 C9 1.447(5) . ?
C2 C3A 1.380(10) . ?
C2 C7A 1.416(11) . ?
C2 C3B 1.408(16) . ?
C2 C7B 1.27(2) . ?
C3A H3A 0.9500 . ?
C3A C4A 1.385(14) . ?
C4A H4A 0.9500 . ?
C4A C5A 1.48(3) . ?
C5A H5A 0.9500 . ?
C5A C6A 1.21(3) . ?
C6A C7A 1.373(17) . ?
C7A H7A 0.9500 . ?
C8A H8AA 0.9800 . ?
C8A H8AB 0.9800 . ?
C8A H8AC 0.9800 . ?
C3B H3B 0.9500 . ?
C3B C4B 1.35(2) . ?
C4B H4B 0.9500 . ?
C4B C5B 1.22(5) . ?
C5B H5B 0.9500 . ?
C5B C6B 1.65(5) . ?
C6B C7B 1.39(3) . ?
C7B H7B 0.9500 . ?
C8B H8BA 0.9800 . ?
C8B H8BB 0.9800 . ?
C8B H8BC 0.9800 . ?
C9 C10 1.377(6) . ?
C9 C14 1.377(6) . ?
C10 H10 0.9500 . ?
C10 C11 1.383(8) . ?
C11 H11 0.9500 . ?
C11 C12 1.362(8) . ?
C12 H12 0.9500 . ?
C12 C13 1.378(8) . ?
C13 H13 0.9500 . ?
C13 C14 1.392(7) . ?
C14 H14 0.9500 . ?

loop_
_geom_torsion_atom_site_label_1
_geom_torsion_atom_site_label_2
_geom_torsion_atom_site_label_3
_geom_torsion_atom_site_label_4
_geom_torsion
_geom_torsion_site_symmetry_1
_geom_torsion_site_symmetry_2
_geom_torsion_site_symmetry_3
_geom_torsion_site_symmetry_4
_geom_torsion_publ_flag
Co1 S1 C1 S2 -2.93(18) . . . . ?
Co1 S1 C1 N1 175.7(3) . . . . ?
Co1 S2 C1 S1 2.98(18) . . . . ?
Co1 S2 C1 N1 -175.7(3) . . . . ?
O1A C6A C7A C2 178.2(9) . . . . ?
O1B C6B C7B C2 178.5(17) . . . . ?
N1 C2 C3A C4A 177.2(8) . . . . ?
N1 C2 C7A C6A -178.1(8) . . . . ?
N1 C2 C3B C4B 175.8(14) . . . . ?
N1 C2 C7B C6B -175.2(15) . . . . ?
N1 C9 C10 C11 -179.0(5) . . . . ?
N1 C9 C14 C13 179.8(4) . . . . ?
C1 N1 C2 C3A 65.9(7) . . . . ?
C1 N1 C2 C7A -113.3(6) . . . . ?
C1 N1 C2 C3B 106.5(12) . . . . ?
C1 N1 C2 C7B -82.8(11) . . . . ?
C1 N1 C9 C10 -112.9(5) . . . . ?
C1 N1 C9 C14 68.1(5) . . . . ?
C2 N1 C1 S1 2.8(5) . . . . ?
C2 N1 C1 S2 -178.8(3) . . . . ?
C2 N1 C9 C10 70.3(5) . . . . ?
C2 N1 C9 C14 -108.7(4) . . . . ?
C2 C3A C4A C5A 4.0(18) . . . . ?
C2 C3B C4B C5B 1(4) . . . . ?
C3A C2 C7A C6A 2.6(13) . . . . ?
C3A C4A C5A C6A -4(3) . . . . ?
C4A C5A C6A O1A -177.5(16) . . . . ?
C4A C5A C6A C7A 3(3) . . . . ?
C5A C6A C7A C2 -3(2) . . . . ?
C7A C2 C3A C4A -3.5(13) . . . . ?
C8A O1A C6A C5A 2(2) . . . . ?
C8A O1A C6A C7A -178.3(11) . . . . ?
C3B C2 C7B C6B -5(3) . . . . ?
C3B C4B C5B C6B -6(5) . . . . ?
C4B C5B C6B O1B -173(2) . . . . ?
C4B C5B C6B C7B 6(4) . . . . ?
C5B C6B C7B C2 -1(3) . . . . ?
C7B C2 C3B C4B 6(3) . . . . ?
C8B O1B C6B C5B 8(4) . . . . ?
C8B O1B C6B C7B -171(2) . . . . ?
C9 N1 C1 S1 -173.9(3) . . . . ?
C9 N1 C1 S2 4.5(5) . . . . ?
C9 N1 C2 C3A -117.3(7) . . . . ?
C9 N1 C2 C7A 63.4(7) . . . . ?
C9 N1 C2 C3B -76.7(12) . . . . ?
C9 N1 C2 C7B 93.9(11) . . . . ?
C9 C10 C11 C12 -0.8(9) . . . . ?
C10 C9 C14 C13 0.8(7) . . . . ?
C10 C11 C12 C13 0.7(9) . . . . ?
C11 C12 C13 C14 0.1(8) . . . . ?
C12 C13 C14 C9 -0.8(7) . . . . ?
C14 C9 C10 C11 0.0(8) . . . . ?
